data_7204949
loop_
_publ_author_name
'Caira, Mino R.'
'Nassimbeni, Luigi R.'
'Vujovic, Dejana'
'Weber, Edwin'

_publ_section_title
;
 Guest exchange and competition in inclusion compounds
;
_journal_issue 6
_journal_name_full 'Journal of the Chemical Society, Perkin Transactions 2'
_journal_page_first 861
_journal_paper_doi 10.1039/b009446n
_journal_year 2001
_chemical_formula_sum 'C35 H28 O3'
_chemical_formula_weight 496.57
_chemical_name_systematic
;1  
? 
;
_space_group_IT_number 2
_symmetry_cell_setting triclinic
_symmetry_space_group_name_Hall '-P 1'
_symmetry_space_group_name_H-M 'P -1'
_atom_sites_solution_hydrogens geom
_atom_sites_solution_primary direct
_atom_sites_solution_secondary difmap
_audit_creation_method SHELXL-97
_cell_angle_alpha 109.514(3)
_cell_angle_beta 94.460(3)
_cell_angle_gamma 104.182(3)
_cell_formula_units_Z 2
_cell_length_a 8.6441(5)
_cell_length_b 12.3085(8)
_cell_length_c 13.7443(9)
_cell_measurement_temperature 293(2)
_cell_volume 1315.79(15)
_computing_structure_refinement 'SHELXL-97 (Sheldrick, 1997)'
_computing_structure_solution 'SHELXS-97 (Sheldrick, 1990)'
_diffrn_ambient_temperature 293(2)
_diffrn_measured_fraction_theta_full 0.968
_diffrn_measured_fraction_theta_max 0.968
_diffrn_radiation_monochromator graphite
_diffrn_radiation_source 'fine-focus sealed tube'
_diffrn_radiation_type MoK\a
_diffrn_radiation_wavelength 0.71070
_diffrn_reflns_av_R_equivalents 0.0348
_diffrn_reflns_av_sigmaI/netI 0.0571
_diffrn_reflns_limit_h_max 10
_diffrn_reflns_limit_h_min -9
_diffrn_reflns_limit_k_max 14
_diffrn_reflns_limit_k_min -15
_diffrn_reflns_limit_l_max 12
_diffrn_reflns_limit_l_min -16
_diffrn_reflns_number 6393
_diffrn_reflns_theta_full 25.77
_diffrn_reflns_theta_max 25.77
_diffrn_reflns_theta_min 1.60
_exptl_absorpt_coefficient_mu 0.079
_exptl_crystal_density_diffrn 1.253
_exptl_crystal_density_method 'not measured'
_exptl_crystal_F_000 524
_refine_diff_density_max 0.196
_refine_diff_density_min -0.212
_refine_diff_density_rms 0.045
_refine_ls_extinction_method none
_refine_ls_goodness_of_fit_ref 1.055
_refine_ls_hydrogen_treatment mixed
_refine_ls_matrix_type full
_refine_ls_number_parameters 353
_refine_ls_number_reflns 4887
_refine_ls_number_restraints 2
_refine_ls_restrained_S_all 1.055
_refine_ls_R_factor_all 0.0820
_refine_ls_R_factor_gt 0.0538
_refine_ls_shift/su_max 0.013
_refine_ls_shift/su_mean 0.000
_refine_ls_structure_factor_coef Fsqd
_refine_ls_weighting_details 'calc w=1/[\s^2^(Fo^2^)+(0.0536P)^2^+0.5110P] where P=(Fo^2^+2Fc^2^)/3'
_refine_ls_weighting_scheme calc
_refine_ls_wR_factor_gt 0.1202
_refine_ls_wR_factor_ref 0.1356
_reflns_number_gt 3664
_reflns_number_total 4887
_reflns_threshold_expression >2sigma(I)
_cod_data_source_file b009446n.txt
_cod_data_source_block c:\dejana\struct~1\1
_cod_original_cell_volume 1315.79(14)
_cod_original_sg_symbol_H-M P-1
_cod_database_code 7204949

loop_
_symmetry_equiv_pos_as_xyz
'x, y, z'
'-x, -y, -z'

loop_
_atom_site_label
_atom_site_type_symbol
_atom_site_fract_x
_atom_site_fract_y
_atom_site_fract_z
_atom_site_U_iso_or_equiv
_atom_site_adp_type
_atom_site_occupancy
_atom_site_symmetry_multiplicity
_atom_site_calc_flag
_atom_site_refinement_flags
_atom_site_disorder_assembly
_atom_site_disorder_group
O9B O 0.23055(17) 0.10249(13) 0.76264(11) 0.0386(4) Uani 1 1 d D . .
O9A O 0.71891(17) 0.68976(12) 0.90576(11) 0.0364(4) Uani 1 1 d D . .
C10B C 0.1188(2) 0.07279(16) 0.58884(14) 0.0289(4) Uani 1 1 d . . .
C5AA C 0.5584(2) 0.76615(16) 0.71749(15) 0.0313(4) Uani 1 1 d . . .
C9A C 0.7524(2) 0.78045(16) 0.86050(14) 0.0290(4) Uani 1 1 d . . .
C10A C 0.8827(2) 0.89398(16) 0.93341(14) 0.0274(4) Uani 1 1 d . . .
C5BB C 0.4827(2) 0.30015(17) 0.67246(14) 0.0314(4) Uani 1 1 d . . .
C1AA C 0.7972(2) 0.72121(16) 0.75482(15) 0.0294(4) Uani 1 1 d . . .
C4AA C 0.6800(2) 0.70940(16) 0.67242(14) 0.0304(4) Uani 1 1 d . . .
C4BB C 0.3648(2) 0.36451(17) 0.71207(14) 0.0308(4) Uani 1 1 d . . .
C1BB C 0.2290(2) 0.28278(17) 0.72250(14) 0.0300(4) Uani 1 1 d . . .
C8A C 0.5016(2) 0.86545(18) 0.88888(17) 0.0392(5) Uani 1 1 d . . .
H8A H 0.5274 0.8929 0.9616 0.047 Uiso 1 1 calc R . .
C12A C 0.9460(2) 0.90578(18) 1.03311(15) 0.0358(5) Uani 1 1 d . . .
H12A H 0.9101 0.8429 1.0567 0.043 Uiso 1 1 calc R . .
C9B C 0.2475(2) 0.15574(17) 0.68539(15) 0.0300(4) Uani 1 1 d . . .
C2B C 0.1072(3) 0.4412(2) 0.78489(17) 0.0460(6) Uani 1 1 d . . .
H2B H 0.0204 0.4676 0.8090 0.055 Uiso 1 1 calc R . .
C11B C 0.1074(2) 0.10244(18) 0.50053(16) 0.0381(5) Uani 1 1 d . . .
H11B H 0.1799 0.1719 0.5002 0.046 Uiso 1 1 calc R . .
C4B C 0.3725(3) 0.48507(18) 0.73850(16) 0.0396(5) Uani 1 1 d . . .
H4B H 0.4631 0.5395 0.7318 0.048 Uiso 1 1 calc R . .
C1A C 0.9268(2) 0.67633(18) 0.73401(17) 0.0388(5) Uani 1 1 d . . .
H1A H 1.0053 0.6849 0.7885 0.047 Uiso 1 1 calc R . .
C3A C 0.8215(3) 0.60346(19) 0.54923(17) 0.0446(6) Uani 1 1 d . . .
H3A H 0.8303 0.5631 0.4803 0.053 Uiso 1 1 calc R . .
C12B C 0.0098(2) -0.03090(17) 0.58770(15) 0.0342(5) Uani 1 1 d . . .
H12B H 0.0149 -0.0528 0.6462 0.041 Uiso 1 1 calc R . .
C1B C 0.1006(2) 0.32081(19) 0.75903(16) 0.0388(5) Uani 1 1 d . . .
H1B H 0.0104 0.2666 0.7663 0.047 Uiso 1 1 calc R . .
C11A C 0.9379(2) 0.98997(18) 0.90156(16) 0.0377(5) Uani 1 1 d . . .
H11A H 0.8963 0.9843 0.8350 0.045 Uiso 1 1 calc R . .
C4A C 0.6909(3) 0.64865(18) 0.56974(16) 0.0386(5) Uani 1 1 d . . .
H4A H 0.6115 0.6383 0.5151 0.046 Uiso 1 1 calc R . .
C8AA C 0.5974(2) 0.80854(16) 0.82672(15) 0.0301(4) Uani 1 1 d . . .
C5A C 0.4224(3) 0.78228(19) 0.66937(18) 0.0415(5) Uani 1 1 d . . .
H5A H 0.3959 0.7548 0.5967 0.050 Uiso 1 1 calc R . .
C8BB C 0.4185(2) 0.17901(17) 0.65888(14) 0.0318(5) Uani 1 1 d . . .
C7A C 0.3650(3) 0.88088(19) 0.8402(2) 0.0475(6) Uani 1 1 d . . .
H7A H 0.2988 0.9188 0.8809 0.057 Uiso 1 1 calc R . .
C8B C 0.5081(3) 0.0990(2) 0.62634(17) 0.0431(5) Uani 1 1 d . . .
H8B H 0.4669 0.0189 0.6190 0.052 Uiso 1 1 calc R . .
C6B C 0.7229(3) 0.2593(2) 0.61523(17) 0.0486(6) Uani 1 1 d . . .
H6B H 0.8246 0.2849 0.5989 0.058 Uiso 1 1 calc R . .
C5B C 0.6357(2) 0.3411(2) 0.64972(16) 0.0413(5) Uani 1 1 d . . .
H5B H 0.6780 0.4212 0.6575 0.050 Uiso 1 1 calc R . .
C6A C 0.3275(3) 0.84039(19) 0.7325(2) 0.0480(6) Uani 1 1 d . . .
H6A H 0.2366 0.8523 0.7016 0.058 Uiso 1 1 calc R . .
C3B C 0.2425(3) 0.52257(19) 0.77497(17) 0.0458(6) Uani 1 1 d . . .
H3B H 0.2457 0.6031 0.7930 0.055 Uiso 1 1 calc R . .
C2A C 0.9389(3) 0.6179(2) 0.63044(18) 0.0463(6) Uani 1 1 d . . .
H2A H 1.0269 0.5882 0.6156 0.056 Uiso 1 1 calc R . .
C7B C 0.6619(3) 0.1407(2) 0.60462(18) 0.0512(6) Uani 1 1 d . . .
H7B H 0.7238 0.0879 0.5828 0.061 Uiso 1 1 calc R . .
O1G O 0.4779(2) 0.27178(16) 0.93456(12) 0.0592(5) Uani 1 1 d . . .
C1G C 0.6175(3) 0.3113(2) 0.92937(18) 0.0554(7) Uani 1 1 d . . .
C2G C 0.6907(5) 0.4403(3) 0.9473(3) 0.1049(14) Uani 1 1 d . . .
H2G1 H 0.6952 0.4501 0.8810 0.157 Uiso 1 1 calc R . .
H2G2 H 0.7984 0.4672 0.9868 0.157 Uiso 1 1 calc R . .
H2G3 H 0.6260 0.4870 0.9855 0.157 Uiso 1 1 calc R . .
C3G C 0.7198(5) 0.2295(4) 0.9016(3) 0.1113(14) Uani 1 1 d . . .
H3G1 H 0.6568 0.1490 0.8903 0.167 Uiso 1 1 calc R . .
H3G2 H 0.8095 0.2547 0.9578 0.167 Uiso 1 1 calc R . .
H3G3 H 0.7598 0.2315 0.8388 0.167 Uiso 1 1 calc R . .
H9B H 0.302(3) 0.153(2) 0.8212(18) 0.062(8) Uiso 1 1 d D . .
H9A H 0.660(3) 0.710(2) 0.9591(19) 0.065(8) Uiso 1 1 d D . .

loop_
_atom_site_aniso_label
_atom_site_aniso_U_11
_atom_site_aniso_U_22
_atom_site_aniso_U_33
_atom_site_aniso_U_23
_atom_site_aniso_U_13
_atom_site_aniso_U_12
O9B 0.0374(8) 0.0368(8) 0.0365(8) 0.0166(6) -0.0022(6) -0.0002(6)
O9A 0.0354(8) 0.0312(8) 0.0380(8) 0.0135(6) 0.0028(7) 0.0012(6)
C10B 0.0218(9) 0.0260(10) 0.0362(10) 0.0104(8) 0.0033(8) 0.0044(8)
C5AA 0.0270(10) 0.0254(10) 0.0390(11) 0.0127(8) 0.0019(8) 0.0031(8)
C9A 0.0247(10) 0.0241(9) 0.0337(10) 0.0087(8) 0.0022(8) 0.0027(8)
C10A 0.0218(9) 0.0287(10) 0.0291(10) 0.0075(8) 0.0051(7) 0.0069(8)
C5BB 0.0214(10) 0.0367(11) 0.0298(10) 0.0107(8) -0.0021(8) 0.0013(8)
C1AA 0.0255(10) 0.0225(9) 0.0343(10) 0.0074(8) 0.0028(8) 0.0016(8)
C4AA 0.0295(10) 0.0238(10) 0.0332(10) 0.0110(8) 0.0029(8) -0.0005(8)
C4BB 0.0252(10) 0.0291(10) 0.0308(10) 0.0092(8) -0.0034(8) -0.0001(8)
C1BB 0.0237(10) 0.0304(10) 0.0291(10) 0.0074(8) -0.0013(8) 0.0027(8)
C8A 0.0310(11) 0.0296(11) 0.0463(12) 0.0046(9) 0.0057(9) 0.0032(9)
C12A 0.0329(11) 0.0325(11) 0.0369(11) 0.0145(9) 0.0024(9) -0.0008(9)
C9B 0.0244(10) 0.0283(10) 0.0340(10) 0.0120(8) 0.0021(8) 0.0020(8)
C2B 0.0385(13) 0.0439(13) 0.0471(13) 0.0040(10) -0.0007(10) 0.0172(11)
C11B 0.0358(12) 0.0286(10) 0.0427(12) 0.0162(9) -0.0003(9) -0.0056(9)
C4B 0.0354(12) 0.0298(11) 0.0449(12) 0.0117(9) -0.0048(9) 0.0004(9)
C1A 0.0282(11) 0.0355(11) 0.0450(12) 0.0077(9) 0.0028(9) 0.0064(9)
C3A 0.0560(15) 0.0358(12) 0.0355(12) 0.0063(9) 0.0164(10) 0.0088(11)
C12B 0.0321(11) 0.0331(11) 0.0356(11) 0.0169(9) 0.0009(8) 0.0018(9)
C1B 0.0266(11) 0.0408(12) 0.0411(12) 0.0094(9) 0.0031(9) 0.0042(9)
C11A 0.0366(11) 0.0372(11) 0.0314(10) 0.0135(9) -0.0046(9) -0.0013(9)
C4A 0.0437(13) 0.0335(11) 0.0343(11) 0.0125(9) 0.0043(9) 0.0040(10)
C8AA 0.0221(9) 0.0234(9) 0.0381(11) 0.0080(8) 0.0017(8) 0.0004(8)
C5A 0.0361(12) 0.0373(12) 0.0482(13) 0.0180(10) -0.0041(10) 0.0055(10)
C8BB 0.0238(10) 0.0341(11) 0.0309(10) 0.0081(8) -0.0019(8) 0.0041(8)
C7A 0.0298(12) 0.0348(12) 0.0694(16) 0.0080(11) 0.0082(11) 0.0102(9)
C8B 0.0346(12) 0.0406(12) 0.0472(12) 0.0088(10) 0.0001(10) 0.0112(10)
C6B 0.0212(11) 0.0751(18) 0.0413(12) 0.0162(11) 0.0031(9) 0.0070(11)
C5B 0.0261(11) 0.0488(13) 0.0396(12) 0.0149(10) -0.0002(9) -0.0019(10)
C6A 0.0293(12) 0.0371(12) 0.0760(17) 0.0222(12) -0.0035(11) 0.0087(10)
C3B 0.0462(14) 0.0290(11) 0.0505(13) 0.0051(9) -0.0092(10) 0.0093(10)
C2A 0.0396(13) 0.0403(12) 0.0533(14) 0.0072(10) 0.0159(11) 0.0127(10)
C7B 0.0342(13) 0.0633(16) 0.0480(13) 0.0059(11) 0.0036(10) 0.0213(12)
O1G 0.0440(10) 0.0742(12) 0.0438(9) 0.0139(8) 0.0079(7) 0.0006(9)
C1G 0.0479(15) 0.0734(18) 0.0364(13) 0.0234(12) 0.0009(11) 0.0000(13)
C2G 0.120(3) 0.084(2) 0.075(2) 0.0355(18) -0.016(2) -0.032(2)
C3G 0.090(3) 0.172(4) 0.108(3) 0.065(3) 0.051(2) 0.069(3)

loop_
_atom_type_symbol
_atom_type_description
_atom_type_scat_dispersion_real
_atom_type_scat_dispersion_imag
_atom_type_scat_source
C C 0.0033 0.0016 'International Tables Vol C Tables 4.2.6.8 and 6.1.1.4'
H H 0.0000 0.0000 'International Tables Vol C Tables 4.2.6.8 and 6.1.1.4'
O O 0.0106 0.0060 'International Tables Vol C Tables 4.2.6.8 and 6.1.1.4'

loop_
_geom_angle_atom_site_label_1
_geom_angle_atom_site_label_2
_geom_angle_atom_site_label_3
_geom_angle
_geom_angle_site_symmetry_1
_geom_angle_site_symmetry_3
_geom_angle_publ_flag
C11B C10B C12B 118.25(17) . . ?
C11B C10B C9B 119.86(17) . . ?
C12B C10B C9B 121.87(17) . . ?
C5A C5AA C8AA 120.28(19) . . ?
C5A C5AA C4AA 130.76(19) . . ?
C8AA C5AA C4AA 108.96(16) . . ?
O9A C9A C1AA 105.70(15) . . ?
O9A C9A C10A 111.51(14) . . ?
C1AA C9A C10A 114.09(16) . . ?
O9A C9A C8AA 111.85(15) . . ?
C1AA C9A C8AA 101.14(15) . . ?
C10A C9A C8AA 111.99(15) . . ?
C12A C10A C11A 117.87(17) . . ?
C12A C10A C9A 121.78(17) . . ?
C11A C10A C9A 120.34(16) . . ?
C5B C5BB C8BB 120.64(19) . . ?
C5B C5BB C4BB 130.86(19) . . ?
C8BB C5BB C4BB 108.50(17) . . ?
C1A C1AA C4AA 120.35(18) . . ?
C1A C1AA C9A 128.58(17) . . ?
C4AA C1AA C9A 110.99(16) . . ?
C4A C4AA C1AA 120.18(19) . . ?
C4A C4AA C5AA 131.42(18) . . ?
C1AA C4AA C5AA 108.37(16) . . ?
C4B C4BB C1BB 120.76(19) . . ?
C4B C4BB C5BB 130.48(18) . . ?
C1BB C4BB C5BB 108.76(16) . . ?
C1B C1BB C4BB 120.32(18) . . ?
C1B C1BB C9B 128.88(18) . . ?
C4BB C1BB C9B 110.76(17) . . ?
C8AA C8A C7A 118.5(2) . . ?
C10A C12A C11A 120.87(18) . 2_777 ?
O9B C9B C1BB 113.14(16) . . ?
O9B C9B C8BB 113.02(15) . . ?
C1BB C9B C8BB 101.11(15) . . ?
O9B C9B C10B 107.18(15) . . ?
C1BB C9B C10B 110.37(15) . . ?
C8BB C9B C10B 112.05(16) . . ?
C1B C2B C3B 120.5(2) . . ?
C10B C11B C12B 121.57(18) . 2_556 ?
C3B C4B C4BB 118.6(2) . . ?
C1AA C1A C2A 119.06(19) . . ?
C2A C3A C4A 120.4(2) . . ?
C10B C12B C11B 120.18(18) . 2_556 ?
C1BB C1B C2B 119.2(2) . . ?
C10A C11A C12A 121.27(18) . 2_777 ?
C4AA C4A C3A 119.21(19) . . ?
C8A C8AA C5AA 120.98(18) . . ?
C8A C8AA C9A 128.61(18) . . ?
C5AA C8AA C9A 110.41(17) . . ?
C6A C5A C5AA 118.3(2) . . ?
C8B C8BB C5BB 120.43(19) . . ?
C8B C8BB C9B 128.83(19) . . ?
C5BB C8BB C9B 110.74(17) . . ?
C6A C7A C8A 120.6(2) . . ?
C8BB C8B C7B 118.7(2) . . ?
C7B C6B C5B 121.2(2) . . ?
C6B C5B C5BB 118.3(2) . . ?
C7A C6A C5A 121.3(2) . . ?
C4B C3B C2B 120.7(2) . . ?
C3A C2A C1A 120.7(2) . . ?
C6B C7B C8B 120.7(2) . . ?
O1G C1G C3G 119.6(3) . . ?
O1G C1G C2G 122.2(3) . . ?
C3G C1G C2G 118.2(3) . . ?

loop_
_geom_bond_atom_site_label_1
_geom_bond_atom_site_label_2
_geom_bond_distance
_geom_bond_site_symmetry_2
_geom_bond_publ_flag
O9B C9B 1.421(2) . ?
O9A C9A 1.432(2) . ?
C10B C11B 1.382(3) . ?
C10B C12B 1.383(3) . ?
C10B C9B 1.533(2) . ?
C5AA C5A 1.393(3) . ?
C5AA C8AA 1.397(3) . ?
C5AA C4AA 1.466(3) . ?
C9A C1AA 1.520(3) . ?
C9A C10A 1.531(2) . ?
C9A C8AA 1.538(3) . ?
C10A C12A 1.382(3) . ?
C10A C11A 1.385(3) . ?
C5BB C5B 1.394(3) . ?
C5BB C8BB 1.400(3) . ?
C5BB C4BB 1.468(3) . ?
C1AA C1A 1.374(3) . ?
C1AA C4AA 1.404(3) . ?
C4AA C4A 1.382(3) . ?
C4BB C4B 1.388(3) . ?
C4BB C1BB 1.398(3) . ?
C1BB C1B 1.374(3) . ?
C1BB C9B 1.527(3) . ?
C8A C8AA 1.379(3) . ?
C8A C7A 1.396(3) . ?
C12A C11A 1.385(3) 2_777 ?
C9B C8BB 1.531(3) . ?
C2B C1B 1.389(3) . ?
C2B C3B 1.390(3) . ?
C11B C12B 1.390(3) 2_556 ?
C4B C3B 1.384(3) . ?
C1A C2A 1.389(3) . ?
C3A C2A 1.382(3) . ?
C3A C4A 1.384(3) . ?
C12B C11B 1.390(3) 2_556 ?
C11A C12A 1.385(3) 2_777 ?
C5A C6A 1.386(3) . ?
C8BB C8B 1.379(3) . ?
C7A C6A 1.378(3) . ?
C8B C7B 1.396(3) . ?
C6B C7B 1.378(4) . ?
C6B C5B 1.383(3) . ?
O1G C1G 1.203(3) . ?
C1G C3G 1.474(5) . ?
C1G C2G 1.484(4) . ?

loop_
_geom_torsion_atom_site_label_1
_geom_torsion_atom_site_label_2
_geom_torsion_atom_site_label_3
_geom_torsion_atom_site_label_4
_geom_torsion
_geom_torsion_site_symmetry_1
_geom_torsion_site_symmetry_2
_geom_torsion_site_symmetry_3
_geom_torsion_site_symmetry_4
_geom_torsion_publ_flag
O9A C9A C10A C12A -4.9(3) . . . . ?
C1AA C9A C10A C12A -124.5(2) . . . . ?
C8AA C9A C10A C12A 121.3(2) . . . . ?
O9A C9A C10A C11A 176.77(18) . . . . ?
C1AA C9A C10A C11A 57.1(2) . . . . ?
C8AA C9A C10A C11A -57.0(2) . . . . ?
O9A C9A C1AA C1A -63.5(2) . . . . ?
C10A C9A C1AA C1A 59.4(3) . . . . ?
C8AA C9A C1AA C1A 179.83(19) . . . . ?
O9A C9A C1AA C4AA 113.16(16) . . . . ?
C10A C9A C1AA C4AA -123.95(17) . . . . ?
C8AA C9A C1AA C4AA -3.55(19) . . . . ?
C1A C1AA C4AA C4A 2.3(3) . . . . ?
C9A C1AA C4AA C4A -174.60(17) . . . . ?
C1A C1AA C4AA C5AA -179.40(17) . . . . ?
C9A C1AA C4AA C5AA 3.7(2) . . . . ?
C5A C5AA C4AA C4A -4.7(4) . . . . ?
C8AA C5AA C4AA C4A 175.8(2) . . . . ?
C5A C5AA C4AA C1AA 177.4(2) . . . . ?
C8AA C5AA C4AA C1AA -2.1(2) . . . . ?
C5B C5BB C4BB C4B -0.2(3) . . . . ?
C8BB C5BB C4BB C4B 179.38(19) . . . . ?
C5B C5BB C4BB C1BB -179.62(19) . . . . ?
C8BB C5BB C4BB C1BB -0.1(2) . . . . ?
C4B C4BB C1BB C1B 0.1(3) . . . . ?
C5BB C4BB C1BB C1B 179.63(16) . . . . ?
C4B C4BB C1BB C9B 178.26(16) . . . . ?
C5BB C4BB C1BB C9B -2.2(2) . . . . ?
C11A C10A C12A C11A -0.6(3) . . . 2_777 ?
C9A C10A C12A C11A -179.01(18) . . . 2_777 ?
C1B C1BB C9B O9B -57.5(2) . . . . ?
C4BB C1BB C9B O9B 124.55(17) . . . . ?
C1B C1BB C9B C8BB -178.68(19) . . . . ?
C4BB C1BB C9B C8BB 3.39(19) . . . . ?
C1B C1BB C9B C10B 62.6(3) . . . . ?
C4BB C1BB C9B C10B -115.37(17) . . . . ?
C11B C10B C9B O9B -179.83(17) . . . . ?
C12B C10B C9B O9B 1.6(2) . . . . ?
C11B C10B C9B C1BB 56.6(2) . . . . ?
C12B C10B C9B C1BB -122.0(2) . . . . ?
C11B C10B C9B C8BB -55.3(2) . . . . ?
C12B C10B C9B C8BB 126.2(2) . . . . ?
C12B C10B C11B C12B 0.0(3) . . . 2_556 ?
C9B C10B C11B C12B -178.62(19) . . . 2_556 ?
C1BB C4BB C4B C3B -0.3(3) . . . . ?
C5BB C4BB C4B C3B -179.67(19) . . . . ?
C4AA C1AA C1A C2A -0.8(3) . . . . ?
C9A C1AA C1A C2A 175.56(19) . . . . ?
C11B C10B C12B C11B 0.0(3) . . . 2_556 ?
C9B C10B C12B C11B 178.59(19) . . . 2_556 ?
C4BB C1BB C1B C2B 0.3(3) . . . . ?
C9B C1BB C1B C2B -177.43(18) . . . . ?
C3B C2B C1B C1BB -0.6(3) . . . . ?
C12A C10A C11A C12A 0.6(3) . . . 2_777 ?
C9A C10A C11A C12A 179.03(18) . . . 2_777 ?
C1AA C4AA C4A C3A -2.2(3) . . . . ?
C5AA C4AA C4A C3A 180.0(2) . . . . ?
C2A C3A C4A C4AA 0.6(3) . . . . ?
C7A C8A C8AA C5AA -0.6(3) . . . . ?
C7A C8A C8AA C9A -179.84(18) . . . . ?
C5A C5AA C8AA C8A 0.9(3) . . . . ?
C4AA C5AA C8AA C8A -179.58(17) . . . . ?
C5A C5AA C8AA C9A -179.74(17) . . . . ?
C4AA C5AA C8AA C9A -0.2(2) . . . . ?
O9A C9A C8AA C8A 69.4(2) . . . . ?
C1AA C9A C8AA C8A -178.47(19) . . . . ?
C10A C9A C8AA C8A -56.6(3) . . . . ?
O9A C9A C8AA C5AA -109.91(18) . . . . ?
C1AA C9A C8AA C5AA 2.19(19) . . . . ?
C10A C9A C8AA C5AA 124.07(17) . . . . ?
C8AA C5AA C5A C6A -0.4(3) . . . . ?
C4AA C5AA C5A C6A -179.83(19) . . . . ?
C5B C5BB C8BB C8B 2.3(3) . . . . ?
C4BB C5BB C8BB C8B -177.26(17) . . . . ?
C5B C5BB C8BB C9B -178.05(16) . . . . ?
C4BB C5BB C8BB C9B 2.3(2) . . . . ?
O9B C9B C8BB C8B 54.9(3) . . . . ?
C1BB C9B C8BB C8B 176.12(19) . . . . ?
C10B C9B C8BB C8B -66.3(3) . . . . ?
O9B C9B C8BB C5BB -124.67(17) . . . . ?
C1BB C9B C8BB C5BB -3.43(19) . . . . ?
C10B C9B C8BB C5BB 114.10(17) . . . . ?
C8AA C8A C7A C6A -0.2(3) . . . . ?
C5BB C8BB C8B C7B -1.7(3) . . . . ?
C9B C8BB C8B C7B 178.78(19) . . . . ?
C7B C6B C5B C5BB -0.8(3) . . . . ?
C8BB C5BB C5B C6B -1.1(3) . . . . ?
C4BB C5BB C5B C6B 178.42(19) . . . . ?
C8A C7A C6A C5A 0.7(3) . . . . ?
C5AA C5A C6A C7A -0.4(3) . . . . ?
C4BB C4B C3B C2B 0.0(3) . . . . ?
C1B C2B C3B C4B 0.5(3) . . . . ?
C4A C3A C2A C1A 1.0(3) . . . . ?
C1AA C1A C2A C3A -0.9(3) . . . . ?
C5B C6B C7B C8B 1.4(3) . . . . ?
C8BB C8B C7B C6B -0.1(3) . . . . ?
